data_1512613
loop_
_publ_author_name
'Constantine A. Stewart'
'Diane A. Dickie'
'Richard A. Kemp'

_publ_section_title
;
 Investigation of metal cyclam complexes as potential catalysts for the
 production of dimethyl carbonate
;
_journal_name_full
;
Inorganica Chimica Acta
;
_journal_page_first 268
_journal_page_last 276
_journal_paper_doi 10.1016/j.ica.2012.03.025
_journal_volume 392
_journal_year 2012
_chemical_formula_sum 'C16 H29 Cl2 N5 O8 Zn'
_chemical_formula_weight 555.71
_space_group_IT_number 14
_symmetry_cell_setting monoclinic
_symmetry_space_group_name_Hall '-P 2ybc'
_symmetry_space_group_name_H-M 'P 1 21/c 1'
_atom_sites_solution_hydrogens geom
_atom_sites_solution_primary direct
_atom_sites_solution_secondary difmap
_cell_angle_alpha 90.00
_cell_angle_beta 97.263(2)
_cell_angle_gamma 90.00
_cell_formula_units_Z 4
_cell_length_a 10.2173(4)
_cell_length_b 15.8808(7)
_cell_length_c 14.6819(6)
_cell_measurement_reflns_used 6875
_cell_measurement_temperature 228(2)
_cell_measurement_theta_max 24.91
_cell_measurement_theta_min 2.57
_cell_volume 2363.15(17)
_computing_cell_refinement 'Bruker SMART'
_computing_data_collection 'Bruker SMART'
_computing_data_reduction 'Bruker SAINT'
_computing_molecular_graphics 'Bruker SHELXTL'
_computing_publication_material 'Bruker SHELXTL'
_computing_structure_refinement 'SHELXL-97 (Sheldrick, 2008)'
_computing_structure_solution 'SHELXS-97 (Sheldrick, 2008)'
_diffrn_ambient_temperature 228(2)
_diffrn_measured_fraction_theta_full 0.999
_diffrn_measured_fraction_theta_max 0.999
_diffrn_measurement_device_type 'CCD area detector'
_diffrn_measurement_method 'phi and omega scans'
_diffrn_radiation_monochromator graphite
_diffrn_radiation_source 'fine-focus sealed tube'
_diffrn_radiation_type MoK\a
_diffrn_radiation_wavelength 0.71073
_diffrn_reflns_av_R_equivalents 0.0414
_diffrn_reflns_av_sigmaI/netI 0.0376
_diffrn_reflns_limit_h_max 13
_diffrn_reflns_limit_h_min -13
_diffrn_reflns_limit_k_max 14
_diffrn_reflns_limit_k_min -21
_diffrn_reflns_limit_l_max 18
_diffrn_reflns_limit_l_min -19
_diffrn_reflns_number 28131
_diffrn_reflns_theta_full 28.28
_diffrn_reflns_theta_max 28.28
_diffrn_reflns_theta_min 1.90
_exptl_absorpt_coefficient_mu 1.316
_exptl_absorpt_correction_T_max 0.7937
_exptl_absorpt_correction_T_min 0.5556
_exptl_absorpt_correction_type multi-scan
_exptl_absorpt_process_details 'Bruker, SADABS'
_exptl_crystal_colour colourless
_exptl_crystal_density_diffrn 1.562
_exptl_crystal_density_method 'not measured'
_exptl_crystal_description triangular
_exptl_crystal_F_000 1152
_exptl_crystal_size_max 0.51
_exptl_crystal_size_mid 0.25
_exptl_crystal_size_min 0.18
_refine_diff_density_max 0.710
_refine_diff_density_min -0.419
_refine_diff_density_rms 0.093
_refine_ls_extinction_method none
_refine_ls_goodness_of_fit_ref 1.034
_refine_ls_hydrogen_treatment mixed
_refine_ls_matrix_type full
_refine_ls_number_parameters 301
_refine_ls_number_reflns 5859
_refine_ls_number_restraints 0
_refine_ls_restrained_S_all 1.034
_refine_ls_R_factor_all 0.0943
_refine_ls_R_factor_gt 0.0570
_refine_ls_shift/su_max 0.000
_refine_ls_shift/su_mean 0.000
_refine_ls_structure_factor_coef Fsqd
_refine_ls_weighting_details 'calc w=1/[\s^2^(Fo^2^)+(0.1010P)^2^+1.5433P] where P=(Fo^2^+2Fc^2^)/3'
_refine_ls_weighting_scheme calc
_refine_ls_wR_factor_gt 0.1598
_refine_ls_wR_factor_ref 0.1879
_reflns_number_gt 3777
_reflns_number_total 5859
_reflns_threshold_expression >2sigma(I)
_cod_data_source_file ICA-2012-392-268-276-4.cif
_cod_data_source_block rkdd21_0m
_cod_depositor_comments
;
The following automatic conversions were performed:

'_symmetry_cell_setting' value 'Monoclinic' changed to 'monoclinic'
according to the built-in table from CIF Core dictionary named
'cif_core.dic' version 2.4.1 from 2010-06-29.

Automatic conversion script
Id: cif_fix_values 1891 2012-01-12 08:04:46Z andrius 

The following automatic conversions were performed:

data name '_iucr_refine_instruction_details' was replaced with
'_iucr_refine_instructions_details' as specified in the replacement
file 'data/replacement-values/replacement_tags.lst'.

Automatic conversion script
Id: cif_correct_tags 9268 2022-04-12 08:56:07Z antanas 
;
_cod_original_sg_symbol_H-M P2(1)/c
_cod_database_code 1512613

loop_
_symmetry_equiv_pos_as_xyz
'x, y, z'
'-x, y+1/2, -z+1/2'
'-x, -y, -z'
'x, -y-1/2, z-1/2'

loop_
_atom_site_label
_atom_site_type_symbol
_atom_site_fract_x
_atom_site_fract_y
_atom_site_fract_z
_atom_site_U_iso_or_equiv
_atom_site_adp_type
_atom_site_occupancy
_atom_site_symmetry_multiplicity
_atom_site_calc_flag
_atom_site_refinement_flags
Zn1 Zn 0.69257(4) 0.09916(3) 0.72942(3) 0.04729(18) Uani 1 1 d .
N1 N 0.9021(4) 0.1359(2) 0.7433(3) 0.0625(9) Uani 1 1 d .
N2 N 0.6424(4) 0.1993(2) 0.6410(2) 0.0630(10) Uani 1 1 d .
N3 N 0.4857(4) 0.0794(3) 0.7194(3) 0.0673(10) Uani 1 1 d .
N4 N 0.7270(4) 0.0780(2) 0.8681(2) 0.0621(10) Uani 1 1 d .
N5 N 0.7694(3) -0.0020(2) 0.6675(2) 0.0499(7) Uani 1 1 d .
C1 C 0.9334(6) 0.2268(4) 0.7421(4) 0.0929(18) Uani 1 1 d .
H1A H 1.0282 0.2335 0.7393 0.111 Uiso 1 1 calc R
H1B H 0.9137 0.2521 0.7997 0.111 Uiso 1 1 calc R
C2 C 0.8574(7) 0.2746(4) 0.6618(4) 0.097(2) Uani 1 1 d .
H2A H 0.8926 0.3319 0.6616 0.117 Uiso 1 1 calc R
H2B H 0.8749 0.2474 0.6046 0.117 Uiso 1 1 calc R
C3 C 0.7114(7) 0.2800(3) 0.6614(4) 0.0830(16) Uani 1 1 d .
H3A H 0.6929 0.3000 0.7216 0.100 Uiso 1 1 calc R
H3B H 0.6761 0.3217 0.6156 0.100 Uiso 1 1 calc R
C4 C 0.4984(5) 0.2105(3) 0.6315(4) 0.0809(15) Uani 1 1 d .
H4A H 0.4684 0.2385 0.5731 0.097 Uiso 1 1 calc R
H4B H 0.4748 0.2462 0.6814 0.097 Uiso 1 1 calc R
C5 C 0.4315(5) 0.1263(4) 0.6346(4) 0.0833(16) Uani 1 1 d .
H5A H 0.3363 0.1346 0.6341 0.100 Uiso 1 1 calc R
H5B H 0.4454 0.0934 0.5802 0.100 Uiso 1 1 calc R
C6 C 0.4266(6) 0.1083(4) 0.7988(4) 0.0883(18) Uani 1 1 d .
H6A H 0.3318 0.0961 0.7897 0.106 Uiso 1 1 calc R
H6B H 0.4376 0.1694 0.8050 0.106 Uiso 1 1 calc R
C7 C 0.4902(7) 0.0651(4) 0.8876(4) 0.0944(19) Uani 1 1 d .
H7A H 0.4309 0.0713 0.9346 0.113 Uiso 1 1 calc R
H7B H 0.4985 0.0048 0.8754 0.113 Uiso 1 1 calc R
C8 C 0.6235(7) 0.0986(3) 0.9254(3) 0.0816(16) Uani 1 1 d .
H8A H 0.6180 0.1599 0.9311 0.098 Uiso 1 1 calc R
H8B H 0.6483 0.0754 0.9870 0.098 Uiso 1 1 calc R
C9 C 0.8568(6) 0.1150(3) 0.9037(4) 0.0824(16) Uani 1 1 d .
H9A H 0.8902 0.0890 0.9627 0.099 Uiso 1 1 calc R
H9B H 0.8474 0.1756 0.9135 0.099 Uiso 1 1 calc R
C10 C 0.9525(6) 0.0995(4) 0.8347(4) 0.0891(18) Uani 1 1 d .
H10A H 1.0379 0.1250 0.8570 0.107 Uiso 1 1 calc R
H10B H 0.9658 0.0388 0.8284 0.107 Uiso 1 1 calc R
C11 C 0.9582(5) 0.0913(3) 0.6703(4) 0.0804(15) Uani 1 1 d .
H11A H 1.0527 0.0825 0.6891 0.096 Uiso 1 1 calc R
H11B H 0.9485 0.1263 0.6149 0.096 Uiso 1 1 calc R
C12 C 0.8934(4) 0.0076(3) 0.6483(3) 0.0612(11) Uani 1 1 d .
C13 C 0.9557(5) -0.0568(4) 0.6061(4) 0.0843(16) Uani 1 1 d .
H13A H 1.0434 -0.0504 0.5940 0.101 Uiso 1 1 calc R
C14 C 0.8872(6) -0.1305(4) 0.5822(4) 0.0836(16) Uani 1 1 d .
H14A H 0.9277 -0.1743 0.5529 0.100 Uiso 1 1 calc R
C15 C 0.7616(5) -0.1391(3) 0.6012(3) 0.0706(13) Uani 1 1 d .
H15A H 0.7131 -0.1883 0.5848 0.085 Uiso 1 1 calc R
C16 C 0.7069(4) -0.0738(3) 0.6451(3) 0.0574(10) Uani 1 1 d .
H16A H 0.6207 -0.0804 0.6600 0.069 Uiso 1 1 calc R
Cl1 Cl 0.67375(10) 0.12341(7) 0.40570(7) 0.0578(3) Uani 1 1 d .
Cl2 Cl 0.20677(13) 0.35092(8) 0.57987(10) 0.0770(4) Uani 1 1 d .
O1 O 0.6246(6) 0.0685(3) 0.4696(3) 0.1299(18) Uani 1 1 d .
O2 O 0.5804(5) 0.1860(3) 0.3802(4) 0.1216(17) Uani 1 1 d .
O3 O 0.6987(5) 0.0744(3) 0.3303(3) 0.1023(14) Uani 1 1 d .
O4 O 0.7874(4) 0.1625(3) 0.4455(4) 0.1228(18) Uani 1 1 d .
O5 O 0.1827(6) 0.2745(3) 0.6183(6) 0.184(3) Uani 1 1 d .
O6 O 0.2333(7) 0.3355(4) 0.4893(4) 0.166(3) Uani 1 1 d .
O7 O 0.1036(5) 0.4089(3) 0.5850(5) 0.136(2) Uani 1 1 d .
O8 O 0.3253(5) 0.3866(3) 0.6230(5) 0.1269(19) Uani 1 1 d .
H2C H 0.666(4) 0.181(2) 0.589(3) 0.046(10) Uiso 1 1 d .
H4C H 0.732(4) 0.023(3) 0.866(3) 0.061(13) Uiso 1 1 d .
H3C H 0.470(5) 0.026(3) 0.716(3) 0.075(16) Uiso 1 1 d .

loop_
_atom_site_aniso_label
_atom_site_aniso_U_11
_atom_site_aniso_U_22
_atom_site_aniso_U_33
_atom_site_aniso_U_23
_atom_site_aniso_U_13
_atom_site_aniso_U_12
Zn1 0.0538(3) 0.0455(3) 0.0429(3) -0.00429(19) 0.00692(19) -0.00152(18)
N1 0.062(2) 0.067(2) 0.058(2) 0.0042(18) 0.0052(17) -0.0173(18)
N2 0.093(3) 0.058(2) 0.0392(18) -0.0022(16) 0.0110(18) 0.0060(19)
N3 0.060(2) 0.062(2) 0.081(3) -0.014(2) 0.015(2) 0.0044(18)
N4 0.096(3) 0.048(2) 0.0417(18) 0.0039(16) 0.0048(18) -0.0080(19)
N5 0.0462(18) 0.0541(18) 0.0485(18) -0.0076(15) 0.0028(13) 0.0049(14)
C1 0.104(4) 0.091(4) 0.082(4) 0.005(3) 0.008(3) -0.050(3)
C2 0.156(6) 0.068(3) 0.071(3) 0.003(3) 0.029(4) -0.041(4)
C3 0.129(5) 0.061(3) 0.060(3) 0.008(2) 0.016(3) -0.015(3)
C4 0.090(4) 0.078(3) 0.074(3) 0.009(3) 0.005(3) 0.034(3)
C5 0.068(3) 0.099(4) 0.078(4) -0.010(3) -0.008(3) 0.018(3)
C6 0.086(4) 0.082(4) 0.106(5) -0.008(3) 0.048(3) 0.012(3)
C7 0.113(5) 0.085(4) 0.097(4) 0.020(3) 0.060(4) 0.013(4)
C8 0.132(5) 0.070(3) 0.049(3) 0.005(2) 0.034(3) 0.003(3)
C9 0.108(4) 0.076(3) 0.058(3) 0.010(2) -0.012(3) -0.019(3)
C10 0.078(4) 0.107(5) 0.074(4) 0.014(3) -0.023(3) -0.021(3)
C11 0.056(3) 0.096(4) 0.091(4) 0.001(3) 0.017(3) -0.010(3)
C12 0.050(2) 0.077(3) 0.058(2) -0.002(2) 0.0092(19) 0.007(2)
C13 0.066(3) 0.103(4) 0.088(4) 0.000(3) 0.026(3) 0.024(3)
C14 0.099(4) 0.076(3) 0.076(4) -0.004(3) 0.012(3) 0.040(3)
C15 0.082(4) 0.056(3) 0.071(3) -0.014(2) -0.002(3) 0.015(2)
C16 0.059(2) 0.053(2) 0.059(2) -0.008(2) 0.0004(19) 0.0075(19)
Cl1 0.0603(6) 0.0650(6) 0.0491(5) -0.0079(5) 0.0109(4) -0.0064(5)
Cl2 0.0726(8) 0.0571(7) 0.0983(10) -0.0174(6) -0.0001(7) 0.0059(5)
O1 0.192(6) 0.112(3) 0.093(3) 0.021(3) 0.047(3) -0.025(4)
O2 0.092(3) 0.088(3) 0.177(5) 0.003(3) -0.014(3) 0.021(2)
O3 0.159(4) 0.080(2) 0.073(2) -0.021(2) 0.034(2) -0.032(3)
O4 0.062(2) 0.120(3) 0.185(5) -0.085(4) 0.012(3) -0.015(2)
O5 0.150(5) 0.081(3) 0.347(10) 0.028(5) 0.134(6) 0.000(3)
O6 0.204(7) 0.167(6) 0.123(4) -0.022(4) 0.012(4) 0.049(5)
O7 0.086(3) 0.083(3) 0.230(7) -0.039(3) -0.018(3) 0.021(2)
O8 0.103(3) 0.081(3) 0.186(5) -0.033(3) -0.027(3) 0.006(2)

loop_
_atom_type_symbol
_atom_type_description
_atom_type_scat_dispersion_real
_atom_type_scat_dispersion_imag
_atom_type_scat_source
C C 0.0033 0.0016 'International Tables Vol C Tables 4.2.6.8 and 6.1.1.4'
H H 0.0000 0.0000 'International Tables Vol C Tables 4.2.6.8 and 6.1.1.4'
N N 0.0061 0.0033 'International Tables Vol C Tables 4.2.6.8 and 6.1.1.4'
O O 0.0106 0.0060 'International Tables Vol C Tables 4.2.6.8 and 6.1.1.4'
Cl Cl 0.1484 0.1585 'International Tables Vol C Tables 4.2.6.8 and 6.1.1.4'
Zn Zn 0.2839 1.4301 'International Tables Vol C Tables 4.2.6.8 and 6.1.1.4'

loop_
_geom_angle_atom_site_label_1
_geom_angle_atom_site_label_2
_geom_angle_atom_site_label_3
_geom_angle
N4 Zn1 N5 106.53(15)
N4 Zn1 N2 138.12(16)
N5 Zn1 N2 113.66(14)
N4 Zn1 N3 95.10(18)
N5 Zn1 N3 106.68(15)
N2 Zn1 N3 84.56(18)
N4 Zn1 N1 84.76(15)
N5 Zn1 N1 79.99(14)
N2 Zn1 N1 90.88(16)
N3 Zn1 N1 173.02(16)
C11 N1 C1 111.0(4)
C11 N1 C10 110.5(5)
C1 N1 C10 109.7(4)
C11 N1 Zn1 105.7(3)
C1 N1 Zn1 117.8(3)
C10 N1 Zn1 101.6(3)
C4 N2 C3 111.2(4)
C4 N2 Zn1 108.5(3)
C3 N2 Zn1 117.7(3)
C6 N3 C5 111.2(4)
C6 N3 Zn1 114.1(4)
C5 N3 Zn1 104.2(3)
C8 N4 C9 112.7(4)
C8 N4 Zn1 119.1(3)
C9 N4 Zn1 108.6(3)
C16 N5 C12 118.9(4)
C16 N5 Zn1 125.7(3)
C12 N5 Zn1 115.4(3)
N1 C1 C2 113.8(4)
C3 C2 C1 116.2(5)
N2 C3 C2 113.7(5)
N2 C4 C5 110.1(4)
N3 C5 C4 110.3(4)
N3 C6 C7 111.3(4)
C8 C7 C6 114.9(5)
N4 C8 C7 113.2(4)
N4 C9 C10 108.8(4)
N1 C10 C9 111.2(5)
N1 C11 C12 112.6(4)
N5 C12 C13 120.5(5)
N5 C12 C11 117.2(4)
C13 C12 C11 122.2(5)
C14 C13 C12 119.2(5)
C15 C14 C13 119.6(5)
C14 C15 C16 118.2(5)
N5 C16 C15 123.5(5)
O4 Cl1 O2 107.6(3)
O4 Cl1 O3 110.9(3)
O2 Cl1 O3 111.7(3)
O4 Cl1 O1 110.3(4)
O2 Cl1 O1 109.2(3)
O3 Cl1 O1 107.2(3)
O5 Cl2 O7 112.4(4)
O5 Cl2 O6 107.4(4)
O7 Cl2 O6 113.5(4)
O5 Cl2 O8 111.0(4)
O7 Cl2 O8 108.6(3)
O6 Cl2 O8 103.7(4)

loop_
_geom_bond_atom_site_label_1
_geom_bond_atom_site_label_2
_geom_bond_distance
Zn1 N4 2.049(4)
Zn1 N5 2.050(3)
Zn1 N2 2.076(4)
Zn1 N3 2.123(4)
Zn1 N1 2.203(4)
N1 C11 1.460(7)
N1 C1 1.480(7)
N1 C10 1.492(6)
N2 C4 1.471(7)
N2 C3 1.475(6)
N3 C6 1.454(7)
N3 C5 1.496(7)
N4 C8 1.469(7)
N4 C9 1.484(7)
N5 C16 1.328(5)
N5 C12 1.341(5)
C1 C2 1.529(8)
C2 C3 1.493(9)
C4 C5 1.504(8)
C6 C7 1.542(9)
C7 C8 1.501(9)
C9 C10 1.514(9)
C11 C12 1.501(7)
C12 C13 1.391(7)
C13 C14 1.387(9)
C14 C15 1.354(8)
C15 C16 1.376(6)
Cl1 O4 1.379(4)
Cl1 O2 1.396(4)
Cl1 O3 1.402(4)
Cl1 O1 1.418(4)
Cl2 O5 1.373(5)
Cl2 O7 1.408(4)
Cl2 O6 1.412(6)
Cl2 O8 1.412(5)

loop_
_geom_hbond_atom_site_label_D
_geom_hbond_atom_site_label_H
_geom_hbond_atom_site_label_A
_geom_hbond_distance_DH
_geom_hbond_distance_HA
_geom_hbond_distance_DA
_geom_hbond_angle_DHA
_geom_hbond_site_symmetry_A
N2 H2C O1 0.88(4) 2.50(4) 3.252(6) 143(3) .
N2 H2C O4 0.88(4) 2.59(4) 3.443(6) 163(3) .
N2 H2C Cl1 0.88(4) 2.85(4) 3.712(4) 166(3) .
N4 H4C O8 0.88(5) 2.25(5) 3.091(6) 160(4) 2_646
N4 H4C O7 0.88(5) 2.51(5) 3.222(6) 138(4) 2_646
N3 H3C O3 0.86(5) 2.39(5) 3.115(6) 142(4) 3_656

loop_
_geom_torsion_atom_site_label_1
_geom_torsion_atom_site_label_2
_geom_torsion_atom_site_label_3
_geom_torsion_atom_site_label_4
_geom_torsion
N4 Zn1 N1 C11 131.9(3)
N5 Zn1 N1 C11 24.0(3)
N2 Zn1 N1 C11 -89.9(3)
N3 Zn1 N1 C11 -138.9(12)
N4 Zn1 N1 C1 -103.4(4)
N5 Zn1 N1 C1 148.8(4)
N2 Zn1 N1 C1 34.9(4)
N3 Zn1 N1 C1 -14.2(14)
N4 Zn1 N1 C10 16.5(3)
N5 Zn1 N1 C10 -91.4(3)
N2 Zn1 N1 C10 154.7(3)
N3 Zn1 N1 C10 105.7(13)
N4 Zn1 N2 C4 -83.0(4)
N5 Zn1 N2 C4 114.4(3)
N3 Zn1 N2 C4 8.6(3)
N1 Zn1 N2 C4 -166.1(3)
N4 Zn1 N2 C3 44.3(5)
N5 Zn1 N2 C3 -118.3(4)
N3 Zn1 N2 C3 135.9(4)
N1 Zn1 N2 C3 -38.8(4)
N4 Zn1 N3 C6 35.0(4)
N5 Zn1 N3 C6 144.0(4)
N2 Zn1 N3 C6 -102.9(4)
N1 Zn1 N3 C6 -53.6(14)
N4 Zn1 N3 C5 156.5(3)
N5 Zn1 N3 C5 -94.6(3)
N2 Zn1 N3 C5 18.5(3)
N1 Zn1 N3 C5 67.9(13)
N5 Zn1 N4 C8 -139.2(3)
N2 Zn1 N4 C8 57.4(5)
N3 Zn1 N4 C8 -30.1(4)
N1 Zn1 N4 C8 142.9(4)
N5 Zn1 N4 C9 90.1(3)
N2 Zn1 N4 C9 -73.3(4)
N3 Zn1 N4 C9 -160.9(3)
N1 Zn1 N4 C9 12.1(3)
N4 Zn1 N5 C16 86.8(4)
N2 Zn1 N5 C16 -105.3(4)
N3 Zn1 N5 C16 -13.9(4)
N1 Zn1 N5 C16 168.2(4)
N4 Zn1 N5 C12 -93.8(3)
N2 Zn1 N5 C12 74.2(3)
N3 Zn1 N5 C12 165.5(3)
N1 Zn1 N5 C12 -12.4(3)
C11 N1 C1 C2 72.1(6)
C10 N1 C1 C2 -165.5(5)
Zn1 N1 C1 C2 -49.9(6)
N1 C1 C2 C3 65.6(7)
C4 N2 C3 C2 -173.7(4)
Zn1 N2 C3 C2 60.3(5)
C1 C2 C3 N2 -70.9(6)
C3 N2 C4 C5 -165.8(4)
Zn1 N2 C4 C5 -34.8(5)
C6 N3 C5 C4 80.5(6)
Zn1 N3 C5 C4 -42.9(5)
N2 C4 C5 N3 53.9(6)
C5 N3 C6 C7 -175.4(5)
Zn1 N3 C6 C7 -57.9(6)
N3 C6 C7 C8 76.7(6)
C9 N4 C8 C7 177.2(4)
Zn1 N4 C8 C7 48.2(5)
C6 C7 C8 N4 -69.4(6)
C8 N4 C9 C10 -173.2(4)
Zn1 N4 C9 C10 -39.0(5)
C11 N1 C10 C9 -154.7(4)
C1 N1 C10 C9 82.6(5)
Zn1 N1 C10 C9 -42.8(5)
N4 C9 C10 N1 57.7(6)
C1 N1 C11 C12 -160.7(4)
C10 N1 C11 C12 77.3(5)
Zn1 N1 C11 C12 -31.9(5)
C16 N5 C12 C13 -0.4(7)
Zn1 N5 C12 C13 -179.9(4)
C16 N5 C12 C11 177.0(4)
Zn1 N5 C12 C11 -2.5(5)
N1 C11 C12 N5 25.0(7)
N1 C11 C12 C13 -157.6(5)
N5 C12 C13 C14 1.5(8)
C11 C12 C13 C14 -175.8(5)
C12 C13 C14 C15 -0.8(9)
C13 C14 C15 C16 -0.8(8)
C12 N5 C16 C15 -1.3(7)
Zn1 N5 C16 C15 178.1(3)
C14 C15 C16 N5 1.9(7)
